data_4124875
loop_
_publ_author_name
'Qi, Chao'
'Xiong, Yuan'
'Eschenbrenner-Lux, Vincent'
'Cong, Huan'
'Porco, Jr, John A'

_publ_section_title
;
 Asymmetric Syntheses of the Flavonoid Diels-Alder Natural Products
 Sanggenons C and O.
;
_journal_issue 3
_journal_name_full 'Journal of the American Chemical Society'
_journal_page_first 798
_journal_page_last 801
_journal_paper_doi 10.1021/jacs.5b12778
_journal_volume 138
_journal_year 2016
_chemical_absolute_configuration ad
_chemical_formula_moiety 'C26 H23 Br O2'
_chemical_formula_sum 'C26 H23 Br O2'
_chemical_formula_weight 447.35
_chemical_name_systematic
;
 ?
;
_space_group_crystal_system orthorhombic
_space_group_IT_number 19
_space_group_name_Hall 'P 2ac 2ab'
_space_group_name_H-M_alt 'P 21 21 21'
_symmetry_space_group_name_Hall 'P 2ac 2ab'
_symmetry_space_group_name_H-M 'P 21 21 21'
_atom_sites_solution_hydrogens mixed
_audit_creation_method SHELXL-2014
_audit_update_record
;
2015-08-17 # Formatted by publCIF
;
_cell_angle_alpha 90
_cell_angle_beta 90
_cell_angle_gamma 90
_cell_formula_units_Z 4
_cell_length_a 11.8799(10)
_cell_length_b 12.0496(12)
_cell_length_c 14.8783(13)
_cell_measurement_temperature 100(2)
_cell_volume 2129.8(3)
_computing_cell_refinement 'SAINT (Bruker, 2006)'
_computing_data_collection 'APEX2 (Bruker, 2006)'
_computing_data_reduction 'SAINT (Bruker, 2006)'
_computing_molecular_graphics 'OLEX2 (Dolmanov, et al. 2006)'
_computing_publication_material 'publCIF v1.9.9_c (IUCr)'
_computing_structure_refinement 'SHELXL-2014/7 (Sheldrick, 2015)'
_computing_structure_solution 'SHELXT 2014/4 (Sheldrick, 2014)'
_diffrn_ambient_temperature 100(2)
_diffrn_measured_fraction_theta_full 0.971
_diffrn_measured_fraction_theta_max 0.953
_diffrn_measurement_device_type 'Bruker D8 Venture MX'
_diffrn_measurement_method '\f & \w scans'
_diffrn_radiation_monochromator MX
_diffrn_radiation_type CuK\a
_diffrn_radiation_wavelength 1.54178
_diffrn_reflns_av_R_equivalents 0.0250
_diffrn_reflns_av_unetI/netI 0.0399
_diffrn_reflns_laue_measured_fraction_full 0.971
_diffrn_reflns_laue_measured_fraction_max 0.953
_diffrn_reflns_limit_h_max 14
_diffrn_reflns_limit_h_min -11
_diffrn_reflns_limit_k_max 11
_diffrn_reflns_limit_k_min -14
_diffrn_reflns_limit_l_max 14
_diffrn_reflns_limit_l_min -18
_diffrn_reflns_number 7795
_diffrn_reflns_point_group_measured_fraction_full 0.892
_diffrn_reflns_point_group_measured_fraction_max 0.861
_diffrn_reflns_theta_full 67.679
_diffrn_reflns_theta_max 74.394
_diffrn_reflns_theta_min 4.722
_diffrn_source 'microfocus sealed tube'
_exptl_absorpt_coefficient_mu 2.772
_exptl_absorpt_correction_T_max 0.7538
_exptl_absorpt_correction_T_min 0.5958
_exptl_absorpt_correction_type multi-scan
_exptl_absorpt_process_details 'SADABS 2014/5'
_exptl_crystal_colour colorless
_exptl_crystal_density_diffrn 1.395
_exptl_crystal_description block
_exptl_crystal_F_000 920
_exptl_crystal_size_max 0.1
_exptl_crystal_size_mid 0.08
_exptl_crystal_size_min 0.07
_refine_diff_density_max 0.189
_refine_diff_density_min -0.430
_refine_diff_density_rms 0.053
_refine_ls_abs_structure_details
;
 Flack x determined using 1276 quotients [(I+)-(I-)]/[(I+)+(I-)]
 (Parsons, Flack and Wagner, Acta Cryst. B69 (2013) 249-259).
;
_refine_ls_abs_structure_Flack 0.015(9)
_refine_ls_extinction_method none
_refine_ls_goodness_of_fit_ref 1.082
_refine_ls_hydrogen_treatment mixed
_refine_ls_matrix_type full
_refine_ls_number_parameters 267
_refine_ls_number_reflns 3738
_refine_ls_number_restraints 0
_refine_ls_restrained_S_all 1.082
_refine_ls_R_factor_all 0.0272
_refine_ls_R_factor_gt 0.0245
_refine_ls_shift/su_max 0.001
_refine_ls_shift/su_mean 0.000
_refine_ls_structure_factor_coef Fsqd
_refine_ls_weighting_details 'w=1/[\s^2^(Fo^2^)+(0.0195P)^2^+0.1865P] where P=(Fo^2^+2Fc^2^)/3'
_refine_ls_weighting_scheme calc
_refine_ls_wR_factor_gt 0.0552
_refine_ls_wR_factor_ref 0.0569
_reflns_Friedel_coverage 0.593
_reflns_friedel_fraction_full 0.787
_reflns_friedel_fraction_max 0.740
_reflns_number_gt 3569
_reflns_number_total 3738
_reflns_threshold_expression 'I > 2\s(I)'
_cod_data_source_file ja5b12778_si_002.cif
_cod_data_source_block chao1_0m_a
_cod_depositor_comments 'Adding full bibliography for 4124874--4124875.cif.'
_cod_database_code 4124875
_shelx_space_group_comment
;
The symmetry employed for this shelxl refinement is uniquely defined
by the following loop, which should always be used as a source of
symmetry information in preference to the above space-group names.
They are only intended as comments.
;
_shelxl_version_number 2014-3

loop_
_space_group_symop_operation_xyz
'x, y, z'
'-x+1/2, -y, z+1/2'
'-x, y+1/2, -z+1/2'
'x+1/2, -y+1/2, -z'

loop_
_atom_site_label
_atom_site_type_symbol
_atom_site_fract_x
_atom_site_fract_y
_atom_site_fract_z
_atom_site_U_iso_or_equiv
_atom_site_adp_type
_atom_site_occupancy
_atom_site_site_symmetry_order
_atom_site_calc_flag
_atom_site_refinement_flags_posn
_atom_site_refinement_flags_adp
Br1 Br 0.18550(3) 0.91356(3) 0.42704(2) 0.02685(9) Uani 1 1 d . .
O1 O 0.28270(17) 0.39070(18) 0.53924(13) 0.0210(5) Uani 1 1 d . .
H1 H 0.251(3) 0.392(4) 0.490(3) 0.052(13) Uiso 1 1 d . .
O2 O 0.25292(15) 0.4130(2) 0.36970(11) 0.0172(4) Uani 1 1 d . .
C24 C 0.3909(3) 0.3681(2) 0.51935(17) 0.0160(6) Uani 1 1 d . .
C8 C 0.4986(2) 0.5530(2) 0.16216(17) 0.0165(6) Uani 1 1 d . .
H8 H 0.5513 0.6112 0.1531 0.020 Uiso 1 1 calc R U
C19 C 0.4318(2) 0.3691(2) 0.42958(18) 0.0145(5) Uani 1 1 d . .
C7 C 0.4624(2) 0.4994(2) 0.09039(17) 0.0161(6) Uani 1 1 d . .
C18 C 0.3541(2) 0.3973(2) 0.35561(16) 0.0129(5) Uani 1 1 d . .
C9 C 0.4626(2) 0.5288(2) 0.25777(16) 0.0140(6) Uani 1 1 d . .
H9 H 0.5328 0.5216 0.2943 0.017 Uiso 1 1 calc R U
C3 C 0.2862(3) 0.1977(2) 0.20432(18) 0.0196(6) Uani 1 1 d . .
H3 H 0.3655 0.1909 0.2109 0.024 Uiso 1 1 calc R U
C23 C 0.4631(3) 0.3431(2) 0.59043(17) 0.0209(6) Uani 1 1 d . .
H23 H 0.4349 0.3421 0.6502 0.025 Uiso 1 1 calc R U
C12 C 0.3945(2) 0.6235(2) 0.29844(17) 0.0132(5) Uani 1 1 d . .
C4 C 0.2395(2) 0.3022(3) 0.19142(17) 0.0158(6) Uani 1 1 d . .
C16 C 0.3471(2) 0.7380(2) 0.42787(19) 0.0189(6) Uani 1 1 d . .
H16 H 0.3575 0.7565 0.4894 0.023 Uiso 1 1 calc R U
C15 C 0.2703(2) 0.7955(2) 0.37615(19) 0.0175(6) Uani 1 1 d . .
C20 C 0.5466(2) 0.3463(2) 0.41616(17) 0.0172(6) Uani 1 1 d . .
H20 H 0.5760 0.3474 0.3568 0.021 Uiso 1 1 calc R U
C6 C 0.3126(2) 0.4054(2) 0.18649(14) 0.0143(5) Uani 1 1 d . .
H6 H 0.2627 0.4721 0.1895 0.017 Uiso 1 1 calc R U
C21 C 0.6176(3) 0.3223(2) 0.48673(19) 0.0199(6) Uani 1 1 d . .
H21 H 0.6949 0.3075 0.4758 0.024 Uiso 1 1 calc R U
C17 C 0.4088(3) 0.6531(2) 0.38904(17) 0.0170(6) Uani 1 1 d . .
H17 H 0.4621 0.6139 0.4245 0.020 Uiso 1 1 calc R U
C10 C 0.4013(2) 0.4140(2) 0.26170(15) 0.0128(5) Uani 1 1 d . .
H10 H 0.4589 0.3550 0.2510 0.015 Uiso 1 1 calc R U
C1 C 0.1045(3) 0.1108(3) 0.19546(17) 0.0240(7) Uani 1 1 d . .
H1A H 0.0586 0.0462 0.1974 0.029 Uiso 1 1 calc R U
C26 C 0.1236(3) 0.3092(3) 0.17926(18) 0.0191(6) Uani 1 1 d . .
H26 H 0.0896 0.3797 0.1701 0.023 Uiso 1 1 calc R U
C13 C 0.3167(3) 0.6838(2) 0.24743(15) 0.0156(5) Uani 1 1 d . .
H13 H 0.3063 0.6659 0.1858 0.019 Uiso 1 1 calc R U
C25 C 0.3765(2) 0.4073(3) 0.09608(15) 0.0165(6) Uani 1 1 d . .
H25A H 0.4150 0.3352 0.0876 0.020 Uiso 1 1 calc R U
H25B H 0.3215 0.4161 0.0466 0.020 Uiso 1 1 calc R U
C11 C 0.5073(3) 0.5244(3) -0.00220(18) 0.0225(7) Uani 1 1 d . .
H11A H 0.5583 0.5882 0.0008 0.034 Uiso 1 1 calc R U
H11B H 0.4445 0.5416 -0.0426 0.034 Uiso 1 1 calc R U
H11C H 0.5481 0.4597 -0.0251 0.034 Uiso 1 1 calc R U
C14 C 0.2545(2) 0.7694(2) 0.28540(18) 0.0169(6) Uani 1 1 d . .
H14 H 0.2018 0.8097 0.2502 0.020 Uiso 1 1 calc R U
C5 C 0.0568(3) 0.2143(3) 0.18029(18) 0.0222(7) Uani 1 1 d . .
H5 H -0.0220 0.2205 0.1705 0.027 Uiso 1 1 calc R U
C22 C 0.5752(2) 0.3197(2) 0.57481(19) 0.0211(6) Uani 1 1 d . .
H22 H 0.6235 0.3020 0.6236 0.025 Uiso 1 1 calc R U
C2 C 0.2199(2) 0.1029(3) 0.20779(18) 0.0214(6) Uani 1 1 d . .
H2 H 0.2536 0.0327 0.2186 0.026 Uiso 1 1 calc R U

loop_
_atom_site_aniso_label
_atom_site_aniso_U_11
_atom_site_aniso_U_22
_atom_site_aniso_U_33
_atom_site_aniso_U_23
_atom_site_aniso_U_13
_atom_site_aniso_U_12
Br1 0.03034(18) 0.02205(16) 0.02817(14) -0.00811(13) 0.00612(14) 0.00531(14)
O1 0.0203(12) 0.0296(13) 0.0132(8) -0.0010(8) 0.0030(7) -0.0010(9)
O2 0.0148(10) 0.0219(10) 0.0148(8) -0.0018(9) 0.0018(7) 0.0007(9)
C24 0.0206(16) 0.0133(14) 0.0140(12) -0.0030(10) 0.0001(12) -0.0033(11)
C8 0.0158(15) 0.0181(16) 0.0155(12) 0.0027(11) 0.0040(10) 0.0009(11)
C19 0.0184(14) 0.0127(12) 0.0124(10) -0.0008(11) 0.0006(12) -0.0012(10)
C7 0.0174(15) 0.0168(14) 0.0139(13) 0.0016(10) 0.0039(10) 0.0035(11)
C18 0.0171(14) 0.0085(14) 0.0131(11) -0.0018(10) 0.0012(10) -0.0007(10)
C9 0.0143(15) 0.0168(15) 0.0108(11) 0.0013(10) -0.0002(10) -0.0010(11)
C3 0.0169(16) 0.0209(16) 0.0210(13) -0.0004(11) -0.0013(11) -0.0004(12)
C23 0.0300(18) 0.0224(16) 0.0104(12) -0.0013(10) -0.0010(11) -0.0024(12)
C12 0.0142(14) 0.0121(13) 0.0133(11) 0.0002(10) 0.0007(10) -0.0027(10)
C4 0.0191(15) 0.0197(15) 0.0087(11) -0.0024(10) -0.0015(10) -0.0014(12)
C16 0.0264(16) 0.0167(14) 0.0135(10) -0.0034(12) 0.0011(12) -0.0036(11)
C15 0.0181(15) 0.0143(15) 0.0203(13) -0.0023(11) 0.0060(11) 0.0000(11)
C20 0.0215(15) 0.0173(14) 0.0129(12) -0.0026(10) -0.0002(11) 0.0024(11)
C6 0.0166(13) 0.0154(13) 0.0108(9) -0.0006(10) -0.0012(10) 0.0010(14)
C21 0.0196(16) 0.0174(15) 0.0226(13) -0.0035(11) -0.0037(12) 0.0033(12)
C17 0.0208(16) 0.0173(15) 0.0129(11) 0.0002(10) -0.0024(11) -0.0038(12)
C10 0.0133(13) 0.0150(13) 0.0101(10) 0.0003(11) 0.0000(9) 0.0002(12)
C1 0.0277(17) 0.0300(19) 0.0142(11) -0.0058(12) 0.0045(12) -0.0130(14)
C26 0.0167(16) 0.0258(17) 0.0147(12) -0.0016(11) -0.0007(11) 0.0005(13)
C13 0.0190(14) 0.0164(13) 0.0114(10) 0.0005(9) 0.0005(12) -0.0030(12)
C25 0.0219(15) 0.0170(14) 0.0107(10) -0.0012(10) -0.0002(9) 0.0020(13)
C11 0.0275(18) 0.0253(18) 0.0146(13) 0.0017(11) 0.0057(12) 0.0047(13)
C14 0.0178(15) 0.0138(15) 0.0192(13) 0.0010(11) 0.0005(11) -0.0006(11)
C5 0.0149(15) 0.0368(19) 0.0151(11) -0.0045(12) -0.0007(11) -0.0056(13)
C22 0.0283(17) 0.0201(14) 0.0148(11) -0.0011(12) -0.0074(13) 0.0027(11)
C2 0.0257(17) 0.0159(16) 0.0225(13) -0.0015(12) 0.0025(11) -0.0024(12)

loop_
_atom_type_symbol
_atom_type_description
_atom_type_scat_dispersion_real
_atom_type_scat_dispersion_imag
_atom_type_scat_source
C C 0.0181 0.0091 'International Tables Vol C Tables 4.2.6.8 and 6.1.1.4'
H H 0.0000 0.0000 'International Tables Vol C Tables 4.2.6.8 and 6.1.1.4'
Br Br -0.6763 1.2805 'International Tables Vol C Tables 4.2.6.8 and 6.1.1.4'
O O 0.0492 0.0322 'International Tables Vol C Tables 4.2.6.8 and 6.1.1.4'

loop_
_geom_angle_atom_site_label_1
_geom_angle_atom_site_label_2
_geom_angle_atom_site_label_3
_geom_angle
C24 O1 H1 104(3)
O1 C24 C23 117.6(2)
O1 C24 C19 122.0(2)
C23 C24 C19 120.3(3)
C7 C8 C9 125.1(3)
C7 C8 H8 117.5
C9 C8 H8 117.5
C20 C19 C24 117.6(3)
C20 C19 C18 123.1(2)
C24 C19 C18 119.3(2)
C8 C7 C11 121.8(3)
C8 C7 C25 122.3(2)
C11 C7 C25 115.9(2)
O2 C18 C19 121.2(2)
O2 C18 C10 119.7(2)
C19 C18 C10 119.0(2)
C8 C9 C12 112.3(2)
C8 C9 C10 109.7(2)
C12 C9 C10 113.6(2)
C8 C9 H9 107.0
C12 C9 H9 107.0
C10 C9 H9 107.0
C2 C3 C4 121.6(3)
C2 C3 H3 119.2
C4 C3 H3 119.2
C22 C23 C24 120.6(3)
C22 C23 H23 119.7
C24 C23 H23 119.7
C13 C12 C17 117.9(3)
C13 C12 C9 121.6(2)
C17 C12 C9 120.5(2)
C3 C4 C26 118.0(3)
C3 C4 C6 121.3(3)
C26 C4 C6 120.7(3)
C15 C16 C17 119.2(3)
C15 C16 H16 120.4
C17 C16 H16 120.4
C16 C15 C14 120.9(3)
C16 C15 Br1 120.3(2)
C14 C15 Br1 118.8(2)
C21 C20 C19 121.8(3)
C21 C20 H20 119.1
C19 C20 H20 119.1
C4 C6 C10 114.3(2)
C4 C6 C25 109.6(2)
C10 C6 C25 107.1(2)
C4 C6 H6 108.5
C10 C6 H6 108.5
C25 C6 H6 108.5
C20 C21 C22 119.7(3)
C20 C21 H21 120.1
C22 C21 H21 120.1
C16 C17 C12 121.6(3)
C16 C17 H17 119.2
C12 C17 H17 119.2
C18 C10 C6 113.9(2)
C18 C10 C9 108.9(2)
C6 C10 C9 110.6(2)
C18 C10 H10 107.7
C6 C10 H10 107.7
C9 C10 H10 107.7
C2 C1 C5 119.1(3)
C2 C1 H1A 120.5
C5 C1 H1A 120.5
C4 C26 C5 120.8(3)
C4 C26 H26 119.6
C5 C26 H26 119.6
C14 C13 C12 121.1(2)
C14 C13 H13 119.5
C12 C13 H13 119.5
C7 C25 C6 113.1(2)
C7 C25 H25A 109.0
C6 C25 H25A 109.0
C7 C25 H25B 109.0
C6 C25 H25B 109.0
H25A C25 H25B 107.8
C7 C11 H11A 109.5
C7 C11 H11B 109.5
H11A C11 H11B 109.5
C7 C11 H11C 109.5
H11A C11 H11C 109.5
H11B C11 H11C 109.5
C13 C14 C15 119.2(3)
C13 C14 H14 120.4
C15 C14 H14 120.4
C1 C5 C26 120.5(3)
C1 C5 H5 119.7
C26 C5 H5 119.7
C23 C22 C21 119.9(3)
C23 C22 H22 120.0
C21 C22 H22 120.0
C1 C2 C3 120.0(3)
C1 C2 H2 120.0
C3 C2 H2 120.0

loop_
_geom_bond_atom_site_label_1
_geom_bond_atom_site_label_2
_geom_bond_distance
Br1 C15 1.901(3)
O1 C24 1.347(4)
O1 H1 0.83(4)
O2 C18 1.234(3)
C24 C23 1.394(4)
C24 C19 1.421(4)
C8 C7 1.319(4)
C8 C9 1.514(3)
C8 H8 0.9500
C19 C20 1.405(4)
C19 C18 1.476(4)
C7 C11 1.507(3)
C7 C25 1.511(4)
C18 C10 1.519(3)
C9 C12 1.524(4)
C9 C10 1.564(4)
C9 H9 1.0000
C3 C2 1.388(4)
C3 C4 1.390(4)
C3 H3 0.9500
C23 C22 1.380(4)
C23 H23 0.9500
C12 C13 1.399(4)
C12 C17 1.405(3)
C4 C26 1.391(4)
C4 C6 1.518(4)
C16 C15 1.380(4)
C16 C17 1.385(4)
C16 H16 0.9500
C15 C14 1.399(4)
C20 C21 1.378(4)
C20 H20 0.9500
C6 C10 1.541(3)
C6 C25 1.545(3)
C6 H6 1.0000
C21 C22 1.404(4)
C21 H21 0.9500
C17 H17 0.9500
C10 H10 1.0000
C1 C2 1.387(4)
C1 C5 1.389(5)
C1 H1A 0.9500
C26 C5 1.392(4)
C26 H26 0.9500
C13 C14 1.389(4)
C13 H13 0.9500
C25 H25A 0.9900
C25 H25B 0.9900
C11 H11A 0.9800
C11 H11B 0.9800
C11 H11C 0.9800
C14 H14 0.9500
C5 H5 0.9500
C22 H22 0.9500
C2 H2 0.9500
